data_2100779
loop_
_publ_author_name
'Rudert, R.'
'Buschmann, J.'
'Luger, P.'
'Trummlitz, G.'

_publ_section_title
;
 Structures of 4-methoxy-, 5-chloro-, 5-nitro- and
 6-nitro-1,2-benzisothiazol-3(2<i>H</i>)-one 1,1-dioxide sodium salt
 (4-methoxy-, 5-chloro-, 5-nitro- and 6-nitrosaccharin)
;
_journal_issue 3
_journal_name_full 'Acta Crystallographica Section B'
_journal_page_first 269
_journal_page_last 275
_journal_paper_doi 10.1107/S0108768191014738
_journal_volume 48
_journal_year 1992
_chemical_formula_moiety 'C7 H3 N2 O5 S1,Na1,4(H2 O1)'
_chemical_formula_sum 'C7 H11 N2 Na O9 S'
_chemical_formula_weight 322.2
_space_group_IT_number 2
_space_group_name_Hall '-P 1'
_space_group_name_H-M_alt 'P -1'
_symmetry_cell_setting triclinic
_symmetry_space_group_name_Hall '-P 1'
_symmetry_space_group_name_H-M 'P -1'
_cell_angle_alpha 72.69(4)
_cell_angle_beta 74.33(4)
_cell_angle_gamma 75.29(3)
_cell_formula_units_Z 2
_cell_length_a 12.827(5)
_cell_length_b 7.276(3)
_cell_length_c 7.616(4)
_cell_volume 641.6(5)
_diffrn_radiation_type Mo
_diffrn_radiation_wavelength 0.71069
_exptl_absorpt_coefficient_mu 0.337
_exptl_crystal_density_diffrn 1.668
_exptl_crystal_F_000 332
_cod_data_source_file bx0565.cif
_cod_data_source_block bx0565d
_cod_original_cell_volume 641.6(9)
_cod_original_formula_sum 'C7 H11 N2 Na1 O9 S1'
_cod_database_code 2100779

loop_
_space_group_symop_id
_space_group_symop_operation_xyz
1 x,y,z
2 -x,-y,-z

loop_
_atom_site_label
_atom_site_fract_x
_atom_site_fract_y
_atom_site_fract_z
_atom_site_U_iso_or_equiv
O(1W) .49270(10) .4105(2) .7273(2) .0289(4)
O(2W) .45700(10) .0705(3) .3081(2) .0347(5)
O(3W1) .6158(3) .1014(5) -.0018(5) .0183(8)
O(3W2) .6281(2) .1791(5) -.0398(5) .0166(8)
O(4W1) .6836(2) .2402(4) .3959(4) .0258(8)
O(4W2) .6792(2) .1996(4) .2775(4) .0200(7)
Na .49461(6) .25970(10) .48400(10) .0302(3)
S(1) -.13679(4) .87638(9) .67978(8) .0312(2)
O(11) -.15800(10) .9391(2) .4919(2) .0309(4)
O(12) -.10220(10) 1.0173(3) .7398(3) .0512(6)
N(2) -.24200(10) .7972(3) .8297(2) .0344(6)
C(3) -.2162(2) .6058(4) .9143(3) .0375(7)
O(3) -.28140(10) .5094(3) 1.0353(2) .0511(6)
C(4) -.09780(10) .5144(3) .8468(3) .0304(6)
C(5) -.0434(2) .3250(4) .9094(3) .0330(6)
C(6) .0684(2) .2752(4) .8298(3) .0348(7)
C(7) .11960(10) .4151(3) .6897(3) .0368(7)
N(7) .23750(10) .3589(3) .6057(3) .0485(7)
O(71) .29260(10) .2167(3) .6938(3) .0628(8)
O(72) .27500(10) .4573(3) .4521(4) .0822(9)
C(8) .06740(10) .6056(3) .6226(4) .0355(7)
C(9) -.04250(10) .6496(3) .7091(3) .0304(6)

loop_
_geom_bond_atom_site_label_1
_geom_bond_atom_site_label_2
_geom_bond_distance
S(1) O(11) 1.445(2)
S(1) O(12) 1.441(2)
S(1) N(2) 1.621(2)
S(1) C(9) 1.775(2)
N(2) C(3) 1.346(3)
C(3) O(3) 1.240(3)
C(3) C(4) 1.510(2)
C(4) C(5) 1.384(3)
C(4) C(9) 1.382(3)
C(5) C(6) 1.397(3)
C(6) C(7) 1.386(3)
C(7) C(8) 1.387(3)
C(8) C(9) 1.384(2)
C(7) N(7) 1.477(2)
N(7) O(71) 1.222(3)
N(7) O(72) 1.218(3)
